data_4102162
loop_
_publ_author_name
'Noah L. Wieder'
'Michelle Gallagher'
'Patrick J. Carroll'
'Donald H. Berry'

_publ_section_title
;
 Evidence for Ligand Non-innocence in a Formally Ruthenium(I) Hydride
 Complex
;
_journal_name_full 'Journal of the American Chemical Society'
_journal_page_first 4107
_journal_page_last 4109
_journal_paper_doi 10.1021/ja100894h
_journal_volume 132
_journal_year 2010
_chemical_formula_sum 'C50 H56 N8 Ru2'
_chemical_formula_weight 971.17
_space_group_IT_number 15
_symmetry_cell_setting monoclinic
_symmetry_Int_Tables_number 15
_symmetry_space_group_name_Hall '-C 2yc'
_symmetry_space_group_name_H-M 'C 1 2/c 1'
_atom_sites_solution_hydrogens geom
_atom_sites_solution_primary direct
_audit_creation_method SHELXL-97
_cell_angle_alpha 90.00
_cell_angle_beta 119.2550(10)
_cell_angle_gamma 90.00
_cell_formula_units_Z 4
_cell_length_a 20.888(3)
_cell_length_b 11.7854(19)
_cell_length_c 21.287(3)
_cell_measurement_temperature 143(1)
_cell_volume 4571.9(12)
_computing_data_collection 'CrystalClear (Rigaku, 1999)'
_computing_data_reduction 'CrystalClear (Rigaku, 1999)'
_computing_structure_refinement 'SHELXL-97 (Sheldrick, 1997)'
_computing_structure_solution 'SIR97 (Altomare, 1999)'
_diffrn_ambient_temperature 143(1)
_diffrn_measured_fraction_theta_full 0.974
_diffrn_measured_fraction_theta_max 0.974
_diffrn_measurement_device 'CCD Area Detector'
_diffrn_measurement_device_type 'Rigaku Mercury'
_diffrn_measurement_method 'phi and omega rotations'
_diffrn_radiation_monochromator graphite
_diffrn_radiation_source 'rotating anode'
_diffrn_radiation_type MoK\a
_diffrn_radiation_wavelength 0.71069
_diffrn_reflns_av_R_equivalents 0.0188
_diffrn_reflns_av_sigmaI/netI 0.0271
_diffrn_reflns_limit_h_max 26
_diffrn_reflns_limit_h_min -25
_diffrn_reflns_limit_k_max 11
_diffrn_reflns_limit_k_min -15
_diffrn_reflns_limit_l_max 27
_diffrn_reflns_limit_l_min -27
_diffrn_reflns_number 14907
_diffrn_reflns_theta_full 27.48
_diffrn_reflns_theta_max 27.47
_diffrn_reflns_theta_min 2.58
_exptl_absorpt_coefficient_mu 0.704
_exptl_absorpt_correction_T_max 1.0000
_exptl_absorpt_correction_T_min 0.6603
_exptl_absorpt_correction_type multi-scan
_exptl_absorpt_process_details
;  Shape and scale corrections using equivalent reflections.
   Shape function based on spherical harmonics.
   Highest even and odd order for spherical harmonics:  4  and  3
   Laue group:  2/m
   Friedel opposites are equivalent.
;
_exptl_crystal_density_diffrn 1.411
_exptl_crystal_density_method 'not measured'
_exptl_crystal_F_000 2000
_exptl_crystal_size_max 0.24
_exptl_crystal_size_mid 0.07
_exptl_crystal_size_min 0.04
_refine_diff_density_max 0.904
_refine_diff_density_min -1.518
_refine_diff_density_rms 0.081
_refine_ls_extinction_method none
_refine_ls_goodness_of_fit_ref 1.115
_refine_ls_hydrogen_treatment mixed
_refine_ls_matrix_type full
_refine_ls_number_parameters 282
_refine_ls_number_reflns 5117
_refine_ls_number_restraints 0
_refine_ls_restrained_S_all 1.115
_refine_ls_R_factor_all 0.0642
_refine_ls_R_factor_gt 0.0565
_refine_ls_shift/su_max 0.001
_refine_ls_shift/su_mean 0.000
_refine_ls_structure_factor_coef Fsqd
_refine_ls_weighting_details 'calc w=1/[\s^2^(Fo^2^)+(0.0591P)^2^+13.1659P] where P=(Fo^2^+2Fc^2^)/3'
_refine_ls_weighting_scheme calc
_refine_ls_wR_factor_gt 0.1353
_refine_ls_wR_factor_ref 0.1413
_reflns_number_gt 4551
_reflns_number_total 5117
_reflns_threshold_expression >2sigma(I)
_cod_data_source_file ja100894h_si_002.cif
_cod_data_source_block shelxl
_cod_original_cell_volume 4572.0(13)
_cod_original_sg_symbol_H-M 'C 2/c '
_cod_database_code 4102162

loop_
_symmetry_equiv_pos_as_xyz
'x, y, z'
'-x, y, -z+1/2'
'x+1/2, y+1/2, z'
'-x+1/2, y+1/2, -z+1/2'
'-x, -y, -z'
'x, -y, z-1/2'
'-x+1/2, -y+1/2, -z'
'x+1/2, -y+1/2, z-1/2'

loop_
_atom_site_label
_atom_site_type_symbol
_atom_site_fract_x
_atom_site_fract_y
_atom_site_fract_z
_atom_site_U_iso_or_equiv
_atom_site_adp_type
_atom_site_occupancy
_atom_site_symmetry_multiplicity
_atom_site_calc_flag
_atom_site_refinement_flags
Ru1 Ru 0.591476(19) 0.14306(3) 0.382554(15) 0.05546(15) Uani 1 1 d .
N1 N 0.66025(19) 0.0180(3) 0.38435(17) 0.0582(9) Uani 1 1 d .
N2 N 0.6710(2) 0.1522(3) 0.48144(18) 0.0704(12) Uani 1 1 d .
N3 N 0.5519(2) 0.2592(3) 0.42709(17) 0.0637(11) Uani 1 1 d .
N4 N 0.51973(19) 0.1452(3) 0.28001(17) 0.0483(8) Uani 1 1 d .
C1 C 0.7226(3) 0.0066(4) 0.4464(2) 0.0716(14) Uani 1 1 d .
C2 C 0.7319(3) 0.0847(4) 0.5026(2) 0.0764(16) Uani 1 1 d .
C3 C 0.7915(3) 0.0954(5) 0.5718(3) 0.094(2) Uani 1 1 d .
H3 H 0.8324 0.0493 0.5862 0.125 Uiso 1 1 calc R
C4 C 0.7900(4) 0.1753(5) 0.6197(3) 0.106(3) Uani 1 1 d .
H4 H 0.8303 0.1854 0.6652 0.141 Uiso 1 1 calc R
C5 C 0.7254(4) 0.2404(5) 0.5972(2) 0.098(2) Uani 1 1 d .
H5 H 0.7225 0.2910 0.6292 0.131 Uiso 1 1 calc R
C6 C 0.6667(3) 0.2298(4) 0.5283(2) 0.0792(17) Uani 1 1 d .
C7 C 0.5971(3) 0.2864(4) 0.4957(2) 0.0770(16) Uani 1 1 d .
C8 C 0.6395(2) -0.0702(4) 0.3308(2) 0.0579(11) Uani 1 1 d .
C9 C 0.6139(3) -0.1739(4) 0.3425(3) 0.0663(12) Uani 1 1 d .
C10 C 0.5951(3) -0.2590(5) 0.2907(3) 0.0814(16) Uani 1 1 d .
H10 H 0.5794 -0.3292 0.2980 0.108 Uiso 1 1 calc R
C11 C 0.5997(3) -0.2403(5) 0.2285(3) 0.0861(18) Uani 1 1 d .
H11 H 0.5869 -0.2978 0.1945 0.115 Uiso 1 1 calc R
C12 C 0.6226(3) -0.1382(5) 0.2171(3) 0.0702(14) Uani 1 1 d .
H12 H 0.6248 -0.1264 0.1751 0.093 Uiso 1 1 calc R
C13 C 0.6430(2) -0.0505(4) 0.2678(2) 0.0597(11) Uani 1 1 d .
C14 C 0.6030(3) -0.1930(5) 0.4065(3) 0.0839(16) Uani 1 1 d .
H14A H 0.5796 -0.2651 0.4018 0.126 Uiso 1 1 calc R
H14B H 0.5726 -0.1338 0.4088 0.126 Uiso 1 1 calc R
H14C H 0.6497 -0.1924 0.4497 0.126 Uiso 1 1 calc R
C15 C 0.6695(3) 0.0593(5) 0.2547(3) 0.0781(15) Uani 1 1 d .
H15A H 0.6406 0.1202 0.2579 0.117 Uiso 1 1 calc R
H15B H 0.6649 0.0588 0.2076 0.117 Uiso 1 1 calc R
H15C H 0.7200 0.0700 0.2902 0.117 Uiso 1 1 calc R
C16 C 0.7791(3) -0.0824(5) 0.4597(3) 0.094(2) Uani 1 1 d .
H16A H 0.7574 -0.1563 0.4536 0.141 Uiso 1 1 calc R
H16B H 0.8192 -0.0750 0.5079 0.141 Uiso 1 1 calc R
H16C H 0.7968 -0.0730 0.4260 0.141 Uiso 1 1 calc R
C17 C 0.5755(4) 0.3660(5) 0.5379(3) 0.095(2) Uani 1 1 d .
H17A H 0.5507 0.4309 0.5089 0.142 Uiso 1 1 calc R
H17B H 0.6187 0.3904 0.5806 0.142 Uiso 1 1 calc R
H17C H 0.5434 0.3273 0.5511 0.142 Uiso 1 1 calc R
C18 C 0.4770(3) 0.2957(4) 0.3934(2) 0.0672(13) Uani 1 1 d .
C19 C 0.4284(4) 0.2316(6) 0.4061(4) 0.095(2) Uani 1 1 d .
C20 C 0.3541(5) 0.2624(7) 0.3683(5) 0.130(3) Uani 1 1 d .
H20 H 0.3198 0.2215 0.3750 0.173 Uiso 1 1 calc R
C21 C 0.3318(4) 0.3521(8) 0.3216(5) 0.121(3) Uani 1 1 d .
H21 H 0.2821 0.3701 0.2963 0.161 Uiso 1 1 calc R
C22 C 0.3807(3) 0.4166(6) 0.3109(3) 0.097(2) Uani 1 1 d .
H22 H 0.3640 0.4781 0.2795 0.129 Uiso 1 1 calc R
C23 C 0.4555(3) 0.3898(5) 0.3474(3) 0.0695(14) Uani 1 1 d .
C24 C 0.4519(5) 0.1283(6) 0.4550(5) 0.124(3) Uani 1 1 d .
H24A H 0.4763 0.0754 0.4395 0.186 Uiso 1 1 calc R
H24B H 0.4095 0.0930 0.4528 0.186 Uiso 1 1 calc R
H24C H 0.4848 0.1514 0.5036 0.186 Uiso 1 1 calc R
C25 C 0.5095(3) 0.4587(5) 0.3385(3) 0.0845(17) Uani 1 1 d .
H25A H 0.5410 0.4970 0.3829 0.127 Uiso 1 1 calc R
H25B H 0.4842 0.5138 0.3012 0.127 Uiso 1 1 calc R
H25C H 0.5383 0.4104 0.3257 0.127 Uiso 1 1 calc R
H1 H 0.539(3) 0.050(4) 0.388(3) 0.073(14) Uiso 1 1 d .

loop_
_atom_site_aniso_label
_atom_site_aniso_U_11
_atom_site_aniso_U_22
_atom_site_aniso_U_33
_atom_site_aniso_U_23
_atom_site_aniso_U_13
_atom_site_aniso_U_12
Ru1 0.0623(2) 0.0668(2) 0.02400(18) -0.00623(13) 0.01075(15) 0.02846(16)
N1 0.056(2) 0.062(2) 0.0398(17) -0.0158(15) 0.0106(15) 0.0227(16)
N2 0.080(3) 0.069(2) 0.0311(17) -0.0113(15) 0.0036(17) 0.043(2)
N3 0.083(3) 0.069(2) 0.0342(16) 0.0012(15) 0.0255(17) 0.042(2)
N4 0.0516(19) 0.061(2) 0.0295(14) -0.0011(12) 0.0179(14) 0.0113(14)
C1 0.061(3) 0.071(3) 0.048(2) -0.019(2) 0.001(2) 0.029(2)
C2 0.075(3) 0.074(3) 0.038(2) -0.013(2) -0.005(2) 0.036(3)
C3 0.097(4) 0.077(3) 0.050(3) -0.016(2) -0.010(3) 0.039(3)
C4 0.110(5) 0.086(4) 0.051(3) -0.026(3) -0.016(3) 0.038(4)
C5 0.139(5) 0.086(4) 0.029(2) -0.017(2) 0.009(3) 0.046(4)
C6 0.108(4) 0.074(3) 0.030(2) -0.005(2) 0.015(2) 0.044(3)
C7 0.114(4) 0.074(3) 0.032(2) -0.001(2) 0.027(2) 0.047(3)
C8 0.047(2) 0.067(3) 0.048(2) -0.022(2) 0.0140(18) 0.0160(19)
C9 0.060(3) 0.075(3) 0.058(3) -0.019(2) 0.025(2) 0.011(2)
C10 0.078(3) 0.083(4) 0.089(4) -0.038(3) 0.046(3) -0.016(3)
C11 0.082(4) 0.095(4) 0.091(4) -0.056(3) 0.049(3) -0.024(3)
C12 0.063(3) 0.092(4) 0.060(3) -0.038(3) 0.034(2) -0.011(2)
C13 0.047(2) 0.074(3) 0.053(2) -0.024(2) 0.0202(19) 0.005(2)
C14 0.097(4) 0.088(4) 0.070(3) -0.004(3) 0.044(3) 0.019(3)
C15 0.090(4) 0.087(4) 0.062(3) -0.022(3) 0.040(3) 0.002(3)
C16 0.068(3) 0.080(4) 0.090(4) -0.034(3) 0.004(3) 0.032(3)
C17 0.144(6) 0.091(4) 0.050(3) -0.008(2) 0.048(3) 0.051(4)
C18 0.078(3) 0.079(3) 0.056(3) -0.005(2) 0.041(2) 0.034(3)
C19 0.121(5) 0.095(4) 0.107(5) -0.009(4) 0.085(4) 0.031(4)
C20 0.133(7) 0.117(6) 0.201(9) -0.036(6) 0.130(7) 0.016(5)
C21 0.067(4) 0.141(7) 0.146(7) -0.037(5) 0.044(5) 0.037(4)
C22 0.075(4) 0.112(5) 0.092(4) -0.009(4) 0.031(3) 0.051(4)
C23 0.070(3) 0.079(3) 0.052(3) 0.000(2) 0.023(2) 0.040(3)
C24 0.191(9) 0.111(5) 0.144(7) 0.006(5) 0.138(7) 0.024(5)
C25 0.085(4) 0.094(4) 0.073(3) 0.026(3) 0.039(3) 0.045(3)

loop_
_atom_type_symbol
_atom_type_description
_atom_type_scat_dispersion_real
_atom_type_scat_dispersion_imag
_atom_type_scat_source
C C 0.0033 0.0016 'International Tables Vol C Tables 4.2.6.8 and 6.1.1.4'
H H 0.0000 0.0000 'International Tables Vol C Tables 4.2.6.8 and 6.1.1.4'
N N 0.0061 0.0033 'International Tables Vol C Tables 4.2.6.8 and 6.1.1.4'
Ru Ru -1.2594 0.8363 'International Tables Vol C Tables 4.2.6.8 and 6.1.1.4'

loop_
_geom_angle_atom_site_label_1
_geom_angle_atom_site_label_2
_geom_angle_atom_site_label_3
_geom_angle
_geom_angle_site_symmetry_1
N2 Ru1 N4 172.66(18) .
N2 Ru1 N1 78.43(13) .
N4 Ru1 N1 100.27(13) .
N2 Ru1 N3 77.70(14) .
N4 Ru1 N3 104.20(13) .
N1 Ru1 N3 155.33(13) .
N2 Ru1 H1 102.5(17) .
N4 Ru1 H1 84.7(17) .
N1 Ru1 H1 89.8(17) .
N3 Ru1 H1 89.3(17) .
C1 N1 C8 118.8(3) .
C1 N1 Ru1 115.3(3) .
C8 N1 Ru1 124.5(3) .
C2 N2 C6 121.3(4) .
C2 N2 Ru1 119.1(3) .
C6 N2 Ru1 119.6(3) .
C7 N3 C18 119.5(3) .
C7 N3 Ru1 115.9(3) .
C18 N3 Ru1 123.8(3) .
N4 N4 Ru1 177.3(4) 2_655
N1 C1 C2 115.3(4) .
N1 C1 C16 123.7(4) .
C2 C1 C16 120.9(4) .
N2 C2 C3 119.9(4) .
N2 C2 C1 111.6(4) .
C3 C2 C1 128.5(4) .
C2 C3 C4 120.3(5) .
C3 C4 C5 118.3(5) .
C6 C5 C4 121.0(4) .
C5 C6 N2 119.1(4) .
C5 C6 C7 129.4(4) .
N2 C6 C7 111.4(4) .
N3 C7 C6 115.2(4) .
N3 C7 C17 122.9(5) .
C6 C7 C17 121.8(4) .
C13 C8 C9 121.1(4) .
C13 C8 N1 120.2(4) .
C9 C8 N1 118.7(4) .
C10 C9 C8 118.1(5) .
C10 C9 C14 119.9(5) .
C8 C9 C14 122.0(4) .
C11 C10 C9 120.9(6) .
C12 C11 C10 120.3(5) .
C11 C12 C13 121.1(5) .
C8 C13 C12 118.6(5) .
C8 C13 C15 121.5(4) .
C12 C13 C15 119.9(4) .
C19 C18 C23 123.4(5) .
C19 C18 N3 117.4(5) .
C23 C18 N3 119.1(5) .
C18 C19 C20 117.1(7) .
C18 C19 C24 123.1(6) .
C20 C19 C24 119.8(7) .
C21 C20 C19 120.4(8) .
C21 C20 H20 119.8 .
C19 C20 H20 119.8 .
C20 C21 C22 122.0(7) .
C21 C22 C23 120.1(7) .
C18 C23 C22 117.1(6) .

loop_
_geom_bond_atom_site_label_1
_geom_bond_atom_site_label_2
_geom_bond_distance
_geom_bond_site_symmetry_2
Ru1 N2 1.945(3) .
Ru1 N4 1.953(3) .
Ru1 N1 2.046(3) .
Ru1 N3 2.055(3) .
Ru1 H1 1.59(5) .
N1 C1 1.333(5) .
N1 C8 1.443(5) .
N2 C2 1.377(5) .
N2 C6 1.387(5) .
N3 C7 1.334(6) .
N3 C18 1.431(6) .
N4 N4 1.132(6) 2_655
C1 C2 1.445(6) .
C1 C16 1.499(6) .
C2 C3 1.394(6) .
C3 C4 1.400(7) .
C4 C5 1.415(8) .
C5 C6 1.384(6) .
C6 C7 1.433(7) .
C7 C17 1.513(6) .
C8 C13 1.397(6) .
C8 C9 1.404(7) .
C9 C10 1.396(6) .
C9 C14 1.505(7) .
C10 C11 1.391(8) .
C11 C12 1.359(8) .
C12 C13 1.401(6) .
C13 C15 1.487(7) .
C18 C19 1.395(8) .
C18 C23 1.400(7) .
C19 C20 1.403(10) .
C19 C24 1.519(9) .
C20 C21 1.367(12) .
C21 C22 1.379(11) .
C22 C23 1.400(7) .
C23 C25 1.474(8) .
